data_4311634
loop_
_publ_author_name
'Akbey Dogan'
'Biprajit Sarkar'
'Axel Klein'
'Falk Lissner'
'Thomas Schleid'
'Jan Fiedler'
'Stanislav Z\'ali\<s'
'Vimal K. Jain'
'Wolfgang Kaim'

_publ_contact_author
;
    'Prof. Dr. W. Kaim'
    'Institut fuer Anorganische Chemie'
    'Universitaet Stuttgart'
    'Pfaffenwaldring 55'
    'D-70550 Stuttgart'
    'Germany'
;
_publ_contact_author_email kaim@iac.uni-stuttgart.de
_publ_contact_author_fax '049 711 685-4165'
_publ_contact_author_phone '049 711 685-4240'
_publ_section_title
;
 Complex Reduction Chemistry of (abpy)PtCl2, abpy = 2,2'-Azobispyridine:
 Formation of Cyclic [(\m,\h2:\h1-abpy)PtCl]22+ with a New Coordination
 Mode for abpy and a Near-Infrared Ligand-to-Ligand Intervalence Charge
 Transfer Absorption of the One-Electron Reduced State
;
_journal_name_full 'Inorganic Chemistry'
_journal_page_first 5973
_journal_page_last 5980
_journal_paper_doi 10.1021/ic049941t
_journal_volume 43
_journal_year 2004
_chemical_formula_sum 'C26 H28 Cl6 N8 O2 Pt2 Zn'
_chemical_formula_weight 1152,82
_chemical_name_systematic
;
  ?
;
_space_group_IT_number 14
_symmetry_cell_setting monoclinic
_symmetry_space_group_name_Hall '-P 2ybc'
_symmetry_space_group_name_H-M 'P 1 21/c 1'
_atom_sites_solution_hydrogens geom
_atom_sites_solution_primary direct
_atom_sites_solution_secondary difmap
_audit_creation_method SHELXL-97
_cell_angle_alpha 90.00
_cell_angle_beta 93.306(14)
_cell_angle_gamma 90.00
_cell_formula_units_Z 4
_cell_length_a 10.378(2)
_cell_length_b 14.727(3)
_cell_length_c 22.318(3)
_cell_measurement_temperature 173(2)
_cell_volume 3405.3(11)
_computing_structure_refinement 'SHELXL-97 (Sheldrick, 1997)'
_computing_structure_solution 'SHELXS-97 (Sheldrick, 1990)'
_diffrn_ambient_temperature 293(2)
_diffrn_measured_fraction_theta_full 0.993
_diffrn_measured_fraction_theta_max 0.993
_diffrn_measurement_device_type 'Siemens P4'
_diffrn_radiation_monochromator graphite
_diffrn_radiation_source 'fine-focus sealed tube'
_diffrn_radiation_type MoK\a
_diffrn_radiation_wavelength 0.71073
_diffrn_reflns_av_R_equivalents 0.0437
_diffrn_reflns_av_sigmaI/netI 0.1004
_diffrn_reflns_limit_h_max 13
_diffrn_reflns_limit_h_min 0
_diffrn_reflns_limit_k_max 19
_diffrn_reflns_limit_k_min 0
_diffrn_reflns_limit_l_max 29
_diffrn_reflns_limit_l_min -29
_diffrn_reflns_number 8610
_diffrn_reflns_theta_full 28.00
_diffrn_reflns_theta_max 28.00
_diffrn_reflns_theta_min 2.29
_exptl_absorpt_coefficient_mu 9.405
_exptl_absorpt_correction_type psi-scan
_exptl_crystal_colour Black
_exptl_crystal_density_diffrn 2.249
_exptl_crystal_density_method 'not measured'
_exptl_crystal_description Black_Needles
_exptl_crystal_F_000 2176
_exptl_crystal_size_max 0.25
_exptl_crystal_size_mid 0.20
_exptl_crystal_size_min 0.15
_refine_diff_density_max 1.707
_refine_diff_density_min -1.726
_refine_diff_density_rms 0.221
_refine_ls_extinction_method none
_refine_ls_goodness_of_fit_ref 0.680
_refine_ls_hydrogen_treatment mixed
_refine_ls_matrix_type full
_refine_ls_number_parameters 406
_refine_ls_number_reflns 8178
_refine_ls_number_restraints 0
_refine_ls_restrained_S_all 0.680
_refine_ls_R_factor_all 0.0612
_refine_ls_R_factor_gt 0.0363
_refine_ls_shift/su_max 0.210
_refine_ls_shift/su_mean 0.006
_refine_ls_structure_factor_coef Fsqd
_refine_ls_weighting_details 'calc w=1/[\s^2^(Fo^2^)+(0.0600P)^2^+0.0000P] where P=(Fo^2^+2Fc^2^)/3'
_refine_ls_weighting_scheme calc
_refine_ls_wR_factor_gt 0.0843
_refine_ls_wR_factor_ref 0.0898
_reflns_number_gt 5375
_reflns_number_total 8178
_reflns_threshold_expression >2sigma(I)
_cod_data_source_file ic049941tsi20040114_115012_2.cif
_cod_data_source_block platin
_cod_depositor_comments
;
The following automatic conversions were performed:

'_exptl_absorpt_correction_type' tag value 'psi-scans' was replaced
with 'psi-scan' value.

Automatic conversion script
Id: cif_fix_values 1646 2011-03-28 12:23:43Z adriana 

The following automatic conversions were performed:
data name '_publ_contact_autor' replaced with '_publ_contact_author'
as specified in the replacement file
'/home/antanas/src/cod-tools/trunk/data/replacement-values/replacement_tags.lst'.

Automatic conversion script
Id: cif_correct_tags 4998 2017-03-02 13:24:31Z antanas 
;
_cod_original_cell_volume 3405.1(10)
_cod_original_formula_sum 'C26 H28 Cl6 N8 O2 Pt2 Zn1'
_cod_database_code 4311634

loop_
_symmetry_equiv_pos_as_xyz
'x, y, z'
'-x, y+1/2, -z+1/2'
'-x, -y, -z'
'x, -y-1/2, z-1/2'

loop_
_atom_site_label
_atom_site_type_symbol
_atom_site_fract_x
_atom_site_fract_y
_atom_site_fract_z
_atom_site_U_iso_or_equiv
_atom_site_adp_type
_atom_site_occupancy
_atom_site_symmetry_multiplicity
_atom_site_calc_flag
_atom_site_refinement_flags
_atom_site_disorder_assembly
_atom_site_disorder_group
Pt1 Pt 0.19793(3) 0.882520(19) 0.113019(12) 0.01732(7) Uani 1 1 d . . .
Pt2 Pt 0.36851(3) 0.690346(19) 0.162172(12) 0.01752(7) Uani 1 1 d . . .
Cl1 Cl -0.00472(19) 0.91165(17) 0.14198(10) 0.0362(5) Uani 1 1 d . . .
Cl2 Cl 0.49166(19) 0.61395(14) 0.09741(9) 0.0289(4) Uani 1 1 d . . .
N7 N 0.1605(6) 0.7025(4) 0.2388(3) 0.0201(13) Uani 1 1 d . . .
N8 N 0.2604(6) 0.9041(4) 0.2000(3) 0.0191(13) Uani 1 1 d . . .
N1 N 0.3656(6) 0.8607(4) 0.0795(3) 0.0196(13) Uani 1 1 d . . .
N5 N 0.2527(6) 0.7456(4) 0.2177(3) 0.0177(12) Uani 1 1 d . . .
N2 N 0.1521(6) 0.8707(4) 0.0249(3) 0.0215(13) Uani 1 1 d . . .
N6 N 0.2424(6) 0.5908(4) 0.1744(3) 0.0210(13) Uani 1 1 d . . .
C16 C 0.2709(7) 0.8371(5) 0.2420(3) 0.0179(14) Uani 1 1 d . . .
C15 C 0.1505(7) 0.6148(5) 0.2142(3) 0.0205(15) Uani 1 1 d . . .
C20 C 0.2835(8) 0.9892(5) 0.2186(3) 0.0259(17) Uani 1 1 d . . .
H20A H 0.2746 1.0363 0.1909 0.031 Uiso 1 1 calc R . .
N4 N 0.4974(5) 0.7956(4) 0.1588(3) 0.0174(12) Uani 1 1 d . . .
N3 N 0.3779(6) 0.8523(5) 0.0239(3) 0.0247(14) Uani 1 1 d . . .
C6 C 0.4859(6) 0.8606(5) 0.1158(3) 0.0211(16) Uani 1 1 d . . .
C1 C 0.2583(7) 0.8568(5) -0.0078(3) 0.0215(16) Uani 1 1 d . . .
C14 C 0.0511(8) 0.5578(6) 0.2288(3) 0.0283(18) Uani 1 1 d . . .
H14A H -0.0102 0.5760 0.2551 0.034 Uiso 1 1 calc R . .
C11 C 0.2361(8) 0.5073(5) 0.1508(4) 0.0262(17) Uani 1 1 d . . .
H11A H 0.2987 0.4890 0.1251 0.031 Uiso 1 1 calc R . .
C12 C 0.1373(9) 0.4466(6) 0.1639(4) 0.033(2) Uani 1 1 d . . .
H12A H 0.1335 0.3892 0.1465 0.040 Uiso 1 1 calc R . .
C10 C 0.6024(7) 0.7949(6) 0.1970(4) 0.0274(17) Uani 1 1 d . . .
H10A H 0.6122 0.7494 0.2258 0.033 Uiso 1 1 calc R . .
C5 C 0.0342(8) 0.8776(6) -0.0042(4) 0.0299(18) Uani 1 1 d . . .
H5A H -0.0385 0.8880 0.0172 0.036 Uiso 1 1 calc R . .
C13 C 0.0462(8) 0.4731(6) 0.2028(4) 0.0310(19) Uani 1 1 d . . .
H13A H -0.0195 0.4332 0.2117 0.037 Uiso 1 1 calc R . .
C3 C 0.1286(10) 0.8520(7) -0.0984(4) 0.039(2) Uani 1 1 d . . .
H3B H 0.1192 0.8436 -0.1397 0.047 Uiso 1 1 calc R . .
C17 C 0.3093(8) 0.8517(6) 0.3011(4) 0.0277(18) Uani 1 1 d . . .
H17A H 0.3169 0.8038 0.3283 0.033 Uiso 1 1 calc R . .
C18 C 0.3362(8) 0.9403(6) 0.3190(4) 0.0284(18) Uani 1 1 d . . .
H18A H 0.3646 0.9531 0.3583 0.034 Uiso 1 1 calc R . .
C19 C 0.3200(8) 1.0092(6) 0.2772(4) 0.0303(18) Uani 1 1 d . . .
H19A H 0.3338 1.0692 0.2888 0.036 Uiso 1 1 calc R . .
C4 C 0.0228(8) 0.8689(6) -0.0659(4) 0.034(2) Uani 1 1 d . . .
H4A H -0.0580 0.8746 -0.0858 0.041 Uiso 1 1 calc R . .
C2 C 0.2478(8) 0.8478(6) -0.0692(4) 0.0295(18) Uani 1 1 d . . .
H2A H 0.3210 0.8390 -0.0906 0.035 Uiso 1 1 calc R . .
C7 C 0.5746(7) 0.9273(6) 0.1104(4) 0.0263(17) Uani 1 1 d . . .
H7B H 0.5629 0.9710 0.0805 0.032 Uiso 1 1 calc R . .
C9 C 0.6970(7) 0.8620(6) 0.1938(4) 0.0295(19) Uani 1 1 d . . .
H9A H 0.7688 0.8618 0.2208 0.035 Uiso 1 1 calc R . .
C8 C 0.6829(8) 0.9295(6) 0.1497(4) 0.033(2) Uani 1 1 d . . .
H8A H 0.7448 0.9748 0.1470 0.040 Uiso 1 1 calc R . .
Zn Zn 0.36880(9) 1.19613(6) 0.12256(4) 0.02524(19) Uani 1 1 d . . .
Cl6 Cl 0.53386(18) 1.14001(14) 0.18646(9) 0.0277(4) Uani 1 1 d . . .
Cl5 Cl 0.3167(2) 1.08771(14) 0.05176(9) 0.0313(4) Uani 1 1 d . . .
Cl4 Cl 0.19489(19) 1.21130(14) 0.18175(9) 0.0280(4) Uani 1 1 d . . .
Cl3 Cl 0.4292(2) 1.32901(16) 0.08264(10) 0.0409(5) Uani 1 1 d . . .
O2 O 0.0131(8) 0.6839(6) 0.0838(4) 0.074(3) Uani 1 1 d . . .
C24 C -0.1018(11) 0.6816(9) 0.0914(6) 0.056(3) Uani 1 1 d . . .
O1 O 0.1008(13) 0.6398(8) -0.0750(6) 0.132(6) Uani 1 1 d . . .
C25 C -0.1398(13) 0.6699(12) 0.1379(6) 0.085(5) Uani 1 1 d . . .
H25A H -0.0694 0.6542 0.1657 0.127 Uiso 1 1 calc R . .
H25B H -0.2017 0.6214 0.1359 0.127 Uiso 1 1 calc R . .
H25C H -0.1803 0.7244 0.1512 0.127 Uiso 1 1 calc R . .
C21 C 0.1430(14) 0.5785(11) -0.0479(7) 0.082(5) Uani 1 1 d . . .
C26 C -0.1951(11) 0.7074(10) 0.0437(6) 0.072(4) Uani 1 1 d . . .
H26A H -0.2806 0.7024 0.0577 0.108 Uiso 1 1 calc R . .
H26B H -0.1869 0.6679 0.0099 0.108 Uiso 1 1 calc R . .
H26C H -0.1797 0.7690 0.0320 0.108 Uiso 1 1 calc R . .
C22 C 0.2460(14) 0.5796(13) -0.0069(6) 0.096(5) Uani 1 1 d . . .
H22A H 0.2599 0.5197 0.0091 0.145 Uiso 1 1 calc R . .
H22B H 0.2289 0.6207 0.0250 0.145 Uiso 1 1 calc R . .
H22C H 0.3217 0.5992 -0.0261 0.145 Uiso 1 1 calc R . .
C23 C 0.101(3) 0.5108(16) -0.0633(15) 0.37(3) Uani 1 1 d . . .
H23A H 0.0283 0.5211 -0.0912 0.562 Uiso 1 1 calc R . .
H23B H 0.0726 0.4780 -0.0292 0.562 Uiso 1 1 calc R . .
H23C H 0.1650 0.4762 -0.0824 0.562 Uiso 1 1 calc R . .

loop_
_atom_site_aniso_label
_atom_site_aniso_U_11
_atom_site_aniso_U_22
_atom_site_aniso_U_33
_atom_site_aniso_U_23
_atom_site_aniso_U_13
_atom_site_aniso_U_12
Pt1 0.01446(13) 0.02215(14) 0.01546(13) 0.00083(11) 0.00173(9) -0.00027(11)
Pt2 0.01664(13) 0.01894(14) 0.01702(13) 0.00105(11) 0.00128(10) -0.00080(11)
Cl1 0.0178(9) 0.0592(15) 0.0322(11) -0.0044(10) 0.0072(8) 0.0047(9)
Cl2 0.0276(9) 0.0312(10) 0.0286(10) -0.0043(8) 0.0073(8) 0.0044(9)
N7 0.016(3) 0.025(3) 0.018(3) 0.002(3) -0.003(2) -0.004(3)
N8 0.017(3) 0.019(3) 0.021(3) -0.004(2) -0.002(2) 0.000(2)
N1 0.021(3) 0.015(3) 0.023(3) -0.001(2) 0.003(3) -0.001(2)
N5 0.022(3) 0.014(3) 0.017(3) 0.004(2) 0.006(2) -0.001(2)
N2 0.018(3) 0.030(4) 0.017(3) -0.003(3) 0.001(2) -0.002(3)
N6 0.022(3) 0.025(3) 0.016(3) -0.001(2) 0.001(2) -0.002(3)
C16 0.019(3) 0.016(3) 0.020(4) -0.002(3) 0.005(3) 0.002(3)
C15 0.021(3) 0.024(4) 0.016(3) 0.007(3) 0.002(3) -0.004(3)
C20 0.032(4) 0.020(4) 0.025(4) 0.003(3) -0.002(3) 0.003(3)
N4 0.012(3) 0.023(3) 0.017(3) 0.001(2) 0.003(2) 0.002(2)
N3 0.019(3) 0.029(4) 0.027(4) 0.000(3) 0.008(3) 0.000(3)
C6 0.009(3) 0.031(4) 0.024(4) -0.003(3) 0.001(3) 0.002(3)
C1 0.015(3) 0.025(4) 0.025(4) 0.001(3) 0.003(3) -0.003(3)
C14 0.026(4) 0.039(5) 0.019(4) 0.005(3) -0.002(3) -0.009(4)
C11 0.027(4) 0.024(4) 0.027(4) -0.004(3) 0.003(3) -0.001(3)
C12 0.040(5) 0.018(4) 0.041(5) 0.001(4) -0.007(4) -0.014(4)
C10 0.023(4) 0.032(5) 0.027(4) -0.001(3) 0.006(3) 0.005(3)
C5 0.020(4) 0.042(5) 0.028(4) -0.003(4) 0.001(3) -0.001(4)
C13 0.030(4) 0.037(5) 0.025(4) 0.007(4) -0.009(3) -0.007(4)
C3 0.050(6) 0.046(6) 0.022(4) -0.004(4) 0.001(4) -0.008(5)
C17 0.033(4) 0.024(4) 0.026(4) 0.005(3) -0.003(3) 0.001(3)
C18 0.036(5) 0.026(4) 0.022(4) -0.001(3) -0.003(3) -0.001(4)
C19 0.035(5) 0.023(4) 0.033(4) -0.004(4) 0.005(4) 0.000(4)
C4 0.026(4) 0.046(6) 0.030(4) 0.001(4) -0.013(3) -0.005(4)
C2 0.028(4) 0.036(5) 0.026(4) 0.004(4) 0.010(3) 0.001(4)
C7 0.021(4) 0.025(4) 0.033(4) 0.004(3) 0.007(3) -0.006(3)
C9 0.017(4) 0.035(5) 0.036(5) -0.005(4) -0.002(3) 0.001(3)
C8 0.018(4) 0.032(5) 0.049(5) -0.003(4) 0.006(4) -0.010(4)
Zn 0.0269(5) 0.0247(5) 0.0241(4) -0.0003(4) 0.0011(4) -0.0019(4)
Cl6 0.0231(9) 0.0334(11) 0.0267(10) -0.0011(8) 0.0018(7) 0.0005(8)
Cl5 0.0353(11) 0.0288(10) 0.0301(10) -0.0061(8) 0.0026(8) -0.0025(9)
Cl4 0.0264(9) 0.0293(11) 0.0282(9) -0.0037(8) 0.0018(8) 0.0036(8)
Cl3 0.0537(14) 0.0321(12) 0.0362(12) 0.0055(9) -0.0020(10) -0.0108(10)
O2 0.052(5) 0.072(6) 0.096(7) 0.004(5) -0.001(5) -0.010(5)
C24 0.042(6) 0.068(8) 0.059(7) 0.026(6) 0.003(5) 0.013(6)
O1 0.152(12) 0.069(8) 0.162(12) -0.008(8) -0.092(10) -0.008(8)
C25 0.069(9) 0.130(14) 0.053(8) 0.044(8) -0.006(7) 0.015(9)
C21 0.075(9) 0.073(10) 0.093(11) 0.031(9) -0.039(8) -0.020(8)
C26 0.044(6) 0.093(11) 0.078(9) 0.038(8) -0.005(6) -0.003(7)
C22 0.082(10) 0.156(16) 0.050(8) 0.012(9) -0.010(7) -0.024(11)
C23 0.46(5) 0.103(17) 0.51(6) 0.12(3) -0.44(5) -0.15(3)

loop_
_atom_type_symbol
_atom_type_description
_atom_type_scat_dispersion_real
_atom_type_scat_dispersion_imag
_atom_type_scat_source
C C 0.0033 0.0016 'International Tables Vol C Tables 4.2.6.8 and 6.1.1.4'
H H 0.0000 0.0000 'International Tables Vol C Tables 4.2.6.8 and 6.1.1.4'
N N 0.0061 0.0033 'International Tables Vol C Tables 4.2.6.8 and 6.1.1.4'
Cl Cl 0.1484 0.1585 'International Tables Vol C Tables 4.2.6.8 and 6.1.1.4'
Pt Pt -1.7033 8.3905 'International Tables Vol C Tables 4.2.6.8 and 6.1.1.4'
Zn Zn 0.2839 1.4301 'International Tables Vol C Tables 4.2.6.8 and 6.1.1.4'
O O 0.0106 0.0060 'International Tables Vol C Tables 4.2.6.8 and 6.1.1.4'

loop_
_geom_angle_atom_site_label_1
_geom_angle_atom_site_label_2
_geom_angle_atom_site_label_3
_geom_angle
_geom_angle_site_symmetry_1
_geom_angle_site_symmetry_3
_geom_angle_publ_flag
N1 Pt1 N2 77.1(2) . . ?
N1 Pt1 N8 98.5(2) . . ?
N2 Pt1 N8 173.6(3) . . ?
N1 Pt1 Cl1 173.98(19) . . ?
N2 Pt1 Cl1 97.13(18) . . ?
N8 Pt1 Cl1 87.05(18) . . ?
N5 Pt2 N6 77.7(2) . . ?
N5 Pt2 N4 97.8(2) . . ?
N6 Pt2 N4 174.1(2) . . ?
N5 Pt2 Cl2 174.58(18) . . ?
N6 Pt2 Cl2 96.91(19) . . ?
N4 Pt2 Cl2 87.67(17) . . ?
N5 N7 C15 110.9(6) . . ?
C20 N8 C16 117.3(6) . . ?
C20 N8 Pt1 119.0(5) . . ?
C16 N8 Pt1 123.5(5) . . ?
N3 N1 C6 114.6(6) . . ?
N3 N1 Pt1 122.3(5) . . ?
C6 N1 Pt1 122.8(5) . . ?
N7 N5 C16 114.2(6) . . ?
N7 N5 Pt2 122.4(5) . . ?
C16 N5 Pt2 123.3(4) . . ?
C5 N2 C1 119.1(6) . . ?
C5 N2 Pt1 128.4(5) . . ?
C1 N2 Pt1 112.5(5) . . ?
C11 N6 C15 117.9(7) . . ?
C11 N6 Pt2 129.7(5) . . ?
C15 N6 Pt2 112.4(5) . . ?
N8 C16 C17 123.8(7) . . ?
N8 C16 N5 114.2(6) . . ?
C17 C16 N5 121.7(7) . . ?
N6 C15 C14 123.0(7) . . ?
N6 C15 N7 116.6(6) . . ?
C14 C15 N7 120.4(7) . . ?
N8 C20 C19 122.1(7) . . ?
N8 C20 H20A 118.9 . . ?
C19 C20 H20A 118.9 . . ?
C10 N4 C6 119.2(6) . . ?
C10 N4 Pt2 118.6(5) . . ?
C6 N4 Pt2 121.9(5) . . ?
N1 N3 C1 110.9(6) . . ?
N4 C6 C7 122.9(7) . . ?
N4 C6 N1 115.7(6) . . ?
C7 C6 N1 121.1(7) . . ?
N2 C1 C2 121.6(7) . . ?
N2 C1 N3 117.2(6) . . ?
C2 C1 N3 121.2(7) . . ?
C13 C14 C15 117.5(8) . . ?
C13 C14 H14A 121.3 . . ?
C15 C14 H14A 121.3 . . ?
N6 C11 C12 121.5(8) . . ?
N6 C11 H11A 119.2 . . ?
C12 C11 H11A 119.2 . . ?
C13 C12 C11 119.2(8) . . ?
C13 C12 H12A 120.4 . . ?
C11 C12 H12A 120.4 . . ?
N4 C10 C9 120.6(8) . . ?
N4 C10 H10A 119.7 . . ?
C9 C10 H10A 119.7 . . ?
N2 C5 C4 119.6(7) . . ?
N2 C5 H5A 120.2 . . ?
C4 C5 H5A 120.2 . . ?
C14 C13 C12 120.9(8) . . ?
C14 C13 H13A 119.6 . . ?
C12 C13 H13A 119.6 . . ?
C4 C3 C2 119.1(8) . . ?
C4 C3 H3B 120.5 . . ?
C2 C3 H3B 120.5 . . ?
C16 C17 C18 117.7(7) . . ?
C16 C17 H17A 121.1 . . ?
C18 C17 H17A 121.2 . . ?
C19 C18 C17 118.8(7) . . ?
C19 C18 H18A 120.6 . . ?
C17 C18 H18A 120.6 . . ?
C20 C19 C18 120.1(8) . . ?
C20 C19 H19A 119.9 . . ?
C18 C19 H19A 119.9 . . ?
C3 C4 C5 121.2(8) . . ?
C3 C4 H4A 119.4 . . ?
C5 C4 H4A 119.4 . . ?
C1 C2 C3 119.3(8) . . ?
C1 C2 H2A 120.4 . . ?
C3 C2 H2A 120.4 . . ?
C6 C7 C8 119.3(8) . . ?
C6 C7 H7B 120.3 . . ?
C8 C7 H7B 120.3 . . ?
C10 C9 C8 119.5(7) . . ?
C10 C9 H9A 120.3 . . ?
C8 C9 H9A 120.3 . . ?
C7 C8 C9 118.4(7) . . ?
C7 C8 H8A 120.8 . . ?
C9 C8 H8A 120.8 . . ?
Cl3 Zn Cl5 113.12(9) . . ?
Cl3 Zn Cl4 112.75(9) . . ?
Cl5 Zn Cl4 107.53(8) . . ?
Cl3 Zn Cl6 109.90(9) . . ?
Cl5 Zn Cl6 108.23(8) . . ?
Cl4 Zn Cl6 104.89(8) . . ?
C25 C24 O2 121.5(13) . . ?
C25 C24 C26 117.1(12) . . ?
O2 C24 C26 120.7(12) . . ?
C24 C25 H25A 109.5 . . ?
C24 C25 H25B 109.7 . . ?
H25A C25 H25B 109.5 . . ?
C24 C25 H25C 109.3 . . ?
H25A C25 H25C 109.5 . . ?
H25B C25 H25C 109.5 . . ?
C23 C21 O1 113.5(16) . . ?
C23 C21 C22 119.2(18) . . ?
O1 C21 C22 126.7(16) . . ?
C24 C26 H26A 109.5 . . ?
C24 C26 H26B 109.5 . . ?
H26A C26 H26B 109.5 . . ?
C24 C26 H26C 109.4 . . ?
H26A C26 H26C 109.5 . . ?
H26B C26 H26C 109.5 . . ?
C21 C22 H22A 109.5 . . ?
C21 C22 H22B 109.5 . . ?
H22A C22 H22B 109.5 . . ?
C21 C22 H22C 109.5 . . ?
H22A C22 H22C 109.5 . . ?
H22B C22 H22C 109.5 . . ?
C21 C23 H23A 109.5 . . ?
C21 C23 H23B 109.5 . . ?
H23A C23 H23B 109.5 . . ?
C21 C23 H23C 109.4 . . ?
H23A C23 H23C 109.5 . . ?
H23B C23 H23C 109.5 . . ?

loop_
_geom_bond_atom_site_label_1
_geom_bond_atom_site_label_2
_geom_bond_distance
_geom_bond_site_symmetry_2
_geom_bond_publ_flag
Pt1 N1 1.959(6) . ?
Pt1 N2 2.004(6) . ?
Pt1 N8 2.035(6) . ?
Pt1 Cl1 2.276(2) . ?
Pt2 N5 1.952(6) . ?
Pt2 N6 1.995(6) . ?
Pt2 N4 2.051(6) . ?
Pt2 Cl2 2.2807(19) . ?
N7 N5 1.262(8) . ?
N7 C15 1.404(10) . ?
N8 C20 1.337(10) . ?
N8 C16 1.361(9) . ?
N1 N3 1.261(9) . ?
N1 C6 1.449(9) . ?
N5 C16 1.461(9) . ?
N2 C5 1.356(10) . ?
N2 C1 1.371(9) . ?
N6 C11 1.338(10) . ?
N6 C15 1.386(9) . ?
C16 C17 1.373(10) . ?
C15 C14 1.384(10) . ?
C20 C19 1.372(11) . ?
C20 H20A 0.9300 . ?
N4 C10 1.344(9) . ?
N4 C6 1.357(9) . ?
N3 C1 1.394(9) . ?
C6 C7 1.356(10) . ?
C1 C2 1.375(11) . ?
C14 C13 1.375(12) . ?
C14 H14A 0.9300 . ?
C11 C12 1.403(11) . ?
C11 H11A 0.9300 . ?
C12 C13 1.376(13) . ?
C12 H12A 0.9300 . ?
C10 C9 1.397(11) . ?
C10 H10A 0.9300 . ?
C5 C4 1.382(12) . ?
C5 H5A 0.9300 . ?
C13 H13A 0.9300 . ?
C3 C4 1.372(13) . ?
C3 C2 1.366(12) . ?
C3 H3B 0.9300 . ?
C17 C18 1.388(11) . ?
C17 H17A 0.9300 . ?
C18 C19 1.382(11) . ?
C18 H18A 0.9300 . ?
C19 H19A 0.9300 . ?
C4 H4A 0.9300 . ?
C2 H2A 0.9300 . ?
C7 C8 1.387(11) . ?
C7 H7B 0.9300 . ?
C9 C8 1.401(12) . ?
C9 H9A 0.9300 . ?
C8 H8A 0.9300 . ?
Zn Cl3 2.254(2) . ?
Zn Cl5 2.289(2) . ?
Zn Cl4 2.308(2) . ?
Zn Cl6 2.317(2) . ?
O2 C24 1.215(13) . ?
C24 C25 1.145(16) . ?
C24 C26 1.447(15) . ?
O1 C21 1.159(16) . ?
C25 H25A 0.9600 . ?
C25 H25B 0.9600 . ?
C25 H25C 0.9600 . ?
C21 C23 1.13(2) . ?
C21 C22 1.367(17) . ?
C26 H26A 0.9600 . ?
C26 H26B 0.9600 . ?
C26 H26C 0.9600 . ?
C22 H22A 0.9600 . ?
C22 H22B 0.9600 . ?
C22 H22C 0.9600 . ?
C23 H23A 0.9600 . ?
C23 H23B 0.9600 . ?
C23 H23C 0.9600 . ?

loop_
_geom_torsion_atom_site_label_1
_geom_torsion_atom_site_label_2
_geom_torsion_atom_site_label_3
_geom_torsion_atom_site_label_4
_geom_torsion
_geom_torsion_site_symmetry_1
_geom_torsion_site_symmetry_2
_geom_torsion_site_symmetry_3
_geom_torsion_site_symmetry_4
_geom_torsion_publ_flag
N1 Pt1 N8 C20 93.5(6) . . . . ?
N2 Pt1 N8 C20 47(3) . . . . ?
Cl1 Pt1 N8 C20 -84.2(6) . . . . ?
N1 Pt1 N8 C16 -91.7(6) . . . . ?
N2 Pt1 N8 C16 -138(2) . . . . ?
Cl1 Pt1 N8 C16 90.6(6) . . . . ?
N2 Pt1 N1 N3 2.3(6) . . . . ?
N8 Pt1 N1 N3 -172.9(6) . . . . ?
Cl1 Pt1 N1 N3 -15(2) . . . . ?
N2 Pt1 N1 C6 176.9(6) . . . . ?
N8 Pt1 N1 C6 1.7(6) . . . . ?
Cl1 Pt1 N1 C6 159.7(15) . . . . ?
C15 N7 N5 C16 -178.9(6) . . . . ?
C15 N7 N5 Pt2 -3.6(8) . . . . ?
N6 Pt2 N5 N7 2.9(5) . . . . ?
N4 Pt2 N5 N7 -173.3(5) . . . . ?
Cl2 Pt2 N5 N7 5(2) . . . . ?
N6 Pt2 N5 C16 177.8(6) . . . . ?
N4 Pt2 N5 C16 1.6(6) . . . . ?
Cl2 Pt2 N5 C16 180(100) . . . . ?
N1 Pt1 N2 C5 -179.1(8) . . . . ?
N8 Pt1 N2 C5 -131(2) . . . . ?
Cl1 Pt1 N2 C5 -0.9(7) . . . . ?
N1 Pt1 N2 C1 -1.3(5) . . . . ?
N8 Pt1 N2 C1 46(3) . . . . ?
Cl1 Pt1 N2 C1 176.9(5) . . . . ?
N5 Pt2 N6 C11 179.5(7) . . . . ?
N4 Pt2 N6 C11 -141(2) . . . . ?
Cl2 Pt2 N6 C11 -0.3(7) . . . . ?
N5 Pt2 N6 C15 -1.3(5) . . . . ?
N4 Pt2 N6 C15 38(3) . . . . ?
Cl2 Pt2 N6 C15 178.9(5) . . . . ?
C20 N8 C16 C17 -3.1(11) . . . . ?
Pt1 N8 C16 C17 -177.9(6) . . . . ?
C20 N8 C16 N5 -176.2(6) . . . . ?
Pt1 N8 C16 N5 9.0(8) . . . . ?
N7 N5 C16 N8 -120.5(7) . . . . ?
Pt2 N5 C16 N8 64.2(8) . . . . ?
N7 N5 C16 C17 66.3(9) . . . . ?
Pt2 N5 C16 C17 -109.0(7) . . . . ?
C11 N6 C15 C14 -2.3(11) . . . . ?
Pt2 N6 C15 C14 178.4(6) . . . . ?
C11 N6 C15 N7 179.3(6) . . . . ?
Pt2 N6 C15 N7 0.0(8) . . . . ?
N5 N7 C15 N6 2.1(9) . . . . ?
N5 N7 C15 C14 -176.3(7) . . . . ?
C16 N8 C20 C19 1.8(12) . . . . ?
Pt1 N8 C20 C19 176.9(6) . . . . ?
N5 Pt2 N4 C10 92.8(5) . . . . ?
N6 Pt2 N4 C10 54(3) . . . . ?
Cl2 Pt2 N4 C10 -87.0(5) . . . . ?
N5 Pt2 N4 C6 -93.5(6) . . . . ?
N6 Pt2 N4 C6 -132(2) . . . . ?
Cl2 Pt2 N4 C6 86.7(5) . . . . ?
C6 N1 N3 C1 -177.6(6) . . . . ?
Pt1 N1 N3 C1 -2.5(9) . . . . ?
C10 N4 C6 C7 -1.8(11) . . . . ?
Pt2 N4 C6 C7 -175.5(6) . . . . ?
C10 N4 C6 N1 -175.5(6) . . . . ?
Pt2 N4 C6 N1 10.9(8) . . . . ?
N3 N1 C6 N4 -122.2(7) . . . . ?
Pt1 N1 C6 N4 62.8(8) . . . . ?
N3 N1 C6 C7 64.0(10) . . . . ?
Pt1 N1 C6 C7 -111.0(7) . . . . ?
C5 N2 C1 C2 -1.3(12) . . . . ?
Pt1 N2 C1 C2 -179.3(6) . . . . ?
C5 N2 C1 N3 178.5(7) . . . . ?
Pt1 N2 C1 N3 0.5(9) . . . . ?
N1 N3 C1 N2 1.2(10) . . . . ?
N1 N3 C1 C2 -179.0(7) . . . . ?
N6 C15 C14 C13 1.1(11) . . . . ?
N7 C15 C14 C13 179.5(7) . . . . ?
C15 N6 C11 C12 2.3(11) . . . . ?
Pt2 N6 C11 C12 -178.6(6) . . . . ?
N6 C11 C12 C13 -1.2(13) . . . . ?
C6 N4 C10 C9 2.0(11) . . . . ?
Pt2 N4 C10 C9 175.9(6) . . . . ?
C1 N2 C5 C4 1.1(12) . . . . ?
Pt1 N2 C5 C4 178.8(6) . . . . ?
C15 C14 C13 C12 0.0(12) . . . . ?
C11 C12 C13 C14 0.0(12) . . . . ?
N8 C16 C17 C18 1.3(12) . . . . ?
N5 C16 C17 C18 173.9(7) . . . . ?
C16 C17 C18 C19 1.7(12) . . . . ?
N8 C20 C19 C18 1.1(13) . . . . ?
C17 C18 C19 C20 -2.9(13) . . . . ?
C2 C3 C4 C5 -2.9(15) . . . . ?
N2 C5 C4 C3 1.0(14) . . . . ?
N2 C1 C2 C3 -0.6(13) . . . . ?
N3 C1 C2 C3 179.6(8) . . . . ?
C4 C3 C2 C1 2.7(14) . . . . ?
N4 C6 C7 C8 0.6(12) . . . . ?
N1 C6 C7 C8 173.9(7) . . . . ?
N4 C10 C9 C8 -1.1(12) . . . . ?
C6 C7 C8 C9 0.4(12) . . . . ?
C10 C9 C8 C7 -0.1(12) . . . . ?
